data_4064854
loop_
_publ_author_name
'Blanck, Sebastian'
'Cruchter, Thomas'
'Vultur, Adina'
'Riedel, Radostan'
'Harms, Klaus'
'Herlyn, Meenhard'
'Meggers, Eric'

_publ_section_title
;
 Organometallic Pyridylnaphthalimide Complexes as Protein Kinase
 Inhibitors.
;
_journal_issue 17
_journal_name_full Organometallics
_journal_page_first 4598
_journal_page_last 4606
_journal_paper_doi 10.1021/om200366r
_journal_volume 30
_journal_year 2011
_chemical_formula_moiety 'C32 H37 F6 N4 O4 P1 Ru1 S3'
_chemical_formula_sum 'C32 H37 F6 N4 O4 P Ru S3'
_chemical_formula_weight 883.88
_chemical_name_systematic ?
_space_group_IT_number 2
_symmetry_cell_setting triclinic
_symmetry_space_group_name_Hall '-P 1'
_symmetry_space_group_name_H-M 'P -1'
_atom_sites_solution_hydrogens geom
_atom_sites_solution_primary direct
_atom_sites_solution_secondary difmap
_audit_creation_method SHELXL-97
_cell_angle_alpha 102.734(2)
_cell_angle_beta 95.437(3)
_cell_angle_gamma 99.004(3)
_cell_formula_units_Z 4
_cell_length_a 12.6950(4)
_cell_length_b 14.1048(4)
_cell_length_c 21.4127(7)
_cell_measurement_reflns_used 35922
_cell_measurement_temperature 100(2)
_cell_measurement_theta_max 25
_cell_measurement_theta_min 4.5
_cell_volume 3660.4(2)
_computing_cell_refinement 'STOE X-AREA'
_computing_data_collection 'STOE X-AREA'
_computing_data_reduction 'STOE X-AREA'
_computing_molecular_graphics 'DIAMOND 3.2 (Crystal Impact)'
_computing_publication_material 'WinGX publication routines (Farrugia, 1999)'
_computing_structure_refinement 'SHELXL-97 (Sheldrick, 1997)'
_computing_structure_solution SIR2008
_diffrn_ambient_temperature 100(2)
_diffrn_detector_area_resol_mean 6.67
_diffrn_measured_fraction_theta_full 0.993
_diffrn_measured_fraction_theta_max 0.993
_diffrn_measurement_device_type 'STOE IPDS 2T'
_diffrn_measurement_method 'rotation method'
_diffrn_radiation_monochromator graphite
_diffrn_radiation_source 'fine-focus sealed tube'
_diffrn_radiation_type MoK\a
_diffrn_radiation_wavelength 0.71073
_diffrn_reflns_av_R_equivalents 0.0617
_diffrn_reflns_av_sigmaI/netI 0.0591
_diffrn_reflns_limit_h_max 15
_diffrn_reflns_limit_h_min -15
_diffrn_reflns_limit_k_max 16
_diffrn_reflns_limit_k_min -15
_diffrn_reflns_limit_l_max 25
_diffrn_reflns_limit_l_min -25
_diffrn_reflns_number 30193
_diffrn_reflns_theta_full 25.00
_diffrn_reflns_theta_max 25.00
_diffrn_reflns_theta_min 4.65
_exptl_absorpt_coefficient_mu 0.716
_exptl_absorpt_correction_T_max 0.955
_exptl_absorpt_correction_T_min 0.7979
_exptl_absorpt_correction_type integration
_exptl_crystal_colour vellow
_exptl_crystal_density_diffrn 1.604
_exptl_crystal_density_method 'not measured'
_exptl_crystal_description plate
_exptl_crystal_F_000 1800
_exptl_crystal_size_max 0.36
_exptl_crystal_size_mid 0.10
_exptl_crystal_size_min 0.09
_refine_diff_density_max 0.949
_refine_diff_density_min -0.688
_refine_diff_density_rms 0.101
_refine_ls_extinction_method none
_refine_ls_goodness_of_fit_ref 1.025
_refine_ls_hydrogen_treatment constr
_refine_ls_matrix_type full
_refine_ls_number_parameters 960
_refine_ls_number_reflns 12812
_refine_ls_number_restraints 0
_refine_ls_restrained_S_all 1.025
_refine_ls_R_factor_all 0.0667
_refine_ls_R_factor_gt 0.0505
_refine_ls_shift/su_max 0.001
_refine_ls_shift/su_mean 0.000
_refine_ls_structure_factor_coef Fsqd
_refine_ls_weighting_details 'calc w=1/[\s^2^(Fo^2^)+(0.0852P)^2^+1.0712P] where P=(Fo^2^+2Fc^2^)/3'
_refine_ls_weighting_scheme calc
_refine_ls_wR_factor_gt 0.1285
_refine_ls_wR_factor_ref 0.1358
_reflns_number_gt 10114
_reflns_number_total 12812
_reflns_threshold_expression >2sigma(I)
_cod_data_source_file om200366r_si_002.cif
_cod_data_source_block 7
_cod_database_code 4064854

loop_
_symmetry_equiv_pos_as_xyz
'x, y, z'
'-x, -y, -z'

loop_
_atom_site_label
_atom_site_type_symbol
_atom_site_fract_x
_atom_site_fract_y
_atom_site_fract_z
_atom_site_U_iso_or_equiv
_atom_site_adp_type
_atom_site_occupancy
_atom_site_symmetry_multiplicity
_atom_site_calc_flag
_atom_site_refinement_flags
_atom_site_disorder_assembly
_atom_site_disorder_group
C1 C 0.6573(3) 0.2349(3) 0.2171(2) 0.0277(9) Uani 1 1 d . . .
S1 S 0.63995(9) 0.40024(8) 0.35256(6) 0.0338(3) Uani 1 1 d . . .
C2 C 0.7090(3) 0.2061(3) 0.1622(2) 0.0263(9) Uani 1 1 d . . .
S2 S 0.89954(8) 0.42637(8) 0.37960(5) 0.0294(2) Uani 1 1 d . . .
Ru1 Ru 0.76312(3) 0.31933(2) 0.296800(16) 0.02531(11) Uani 1 1 d . . .
C3 C 0.6522(3) 0.1665(3) 0.1000(2) 0.0314(9) Uani 1 1 d . . .
H3 H 0.6903 0.1484 0.0644 0.038 Uiso 1 1 calc R . .
S3 S 0.78217(9) 0.45044(8) 0.24096(5) 0.0335(3) Uani 1 1 d . . .
C4 C 0.5417(3) 0.1538(3) 0.0902(2) 0.0289(9) Uani 1 1 d . . .
C5 C 0.4829(3) 0.1171(3) 0.0242(2) 0.0330(10) Uani 1 1 d . . .
O5 O 0.5252(3) 0.0994(3) -0.02440(15) 0.0405(8) Uani 1 1 d . . .
N6 N 0.3714(3) 0.1060(3) 0.01971(18) 0.0359(9) Uani 1 1 d . . .
H6 H 0.3353 0.0836 -0.0193 0.043 Uiso 1 1 calc R . .
C7 C 0.3117(3) 0.1262(4) 0.0696(2) 0.0336(10) Uani 1 1 d . . .
O7 O 0.2128(2) 0.1170(3) 0.05885(15) 0.0402(8) Uani 1 1 d . . .
C8 C 0.3703(3) 0.1590(3) 0.1350(2) 0.0292(9) Uani 1 1 d . . .
C9 C 0.3143(3) 0.1723(3) 0.1872(2) 0.0312(9) Uani 1 1 d . . .
H9 H 0.2380 0.1626 0.1807 0.037 Uiso 1 1 calc R . .
C10 C 0.3704(3) 0.2005(3) 0.2505(2) 0.0311(9) Uani 1 1 d . . .
H10 H 0.3315 0.2065 0.2865 0.037 Uiso 1 1 calc R . .
C11 C 0.4804(3) 0.2191(3) 0.2600(2) 0.0282(9) Uani 1 1 d . . .
H11 H 0.5168 0.2386 0.3029 0.034 Uiso 1 1 calc R . .
C12 C 0.5417(3) 0.2102(3) 0.2077(2) 0.0260(9) Uani 1 1 d . . .
C13 C 0.4851(3) 0.1747(3) 0.1439(2) 0.0276(9) Uani 1 1 d . . .
C14 C 0.8272(3) 0.2203(3) 0.1737(2) 0.0288(9) Uani 1 1 d . . .
N15 N 0.8698(3) 0.2621(3) 0.23611(17) 0.0283(8) Uani 1 1 d . . .
C16 C 0.9785(3) 0.2732(3) 0.2526(2) 0.0332(10) Uani 1 1 d . . .
H16 H 1.0083 0.3013 0.2964 0.040 Uiso 1 1 calc R . .
C17 C 1.0457(4) 0.2458(4) 0.2089(2) 0.0360(10) Uani 1 1 d . . .
H17 H 1.1208 0.2545 0.2222 0.043 Uiso 1 1 calc R . .
C18 C 1.0034(4) 0.2049(4) 0.1448(2) 0.0377(11) Uani 1 1 d . . .
H18 H 1.0492 0.1862 0.1135 0.045 Uiso 1 1 calc R . .
C19 C 0.8924(3) 0.1917(3) 0.1271(2) 0.0322(10) Uani 1 1 d . . .
H19 H 0.8617 0.1634 0.0835 0.039 Uiso 1 1 calc R . .
C20 C 0.7161(4) 0.4944(4) 0.4211(3) 0.0442(12) Uani 1 1 d . . .
H20A H 0.7305 0.5582 0.4086 0.053 Uiso 1 1 calc R . .
H20B H 0.6724 0.5027 0.4571 0.053 Uiso 1 1 calc R . .
C21 C 0.8211(4) 0.4683(4) 0.4437(2) 0.0414(11) Uani 1 1 d . . .
H21A H 0.8062 0.4156 0.4673 0.050 Uiso 1 1 calc R . .
H21B H 0.8650 0.5270 0.4747 0.050 Uiso 1 1 calc R . .
C22 C 0.6009(4) 0.4772(4) 0.2983(3) 0.0481(13) Uani 1 1 d . . .
H22A H 0.5504 0.4343 0.2612 0.058 Uiso 1 1 calc R . .
H22B H 0.5614 0.5260 0.3218 0.058 Uiso 1 1 calc R . .
C23 C 0.6918(4) 0.5320(4) 0.2727(3) 0.0469(12) Uani 1 1 d . . .
H23A H 0.7326 0.5871 0.3079 0.056 Uiso 1 1 calc R . .
H23B H 0.6622 0.5605 0.2381 0.056 Uiso 1 1 calc R . .
C24 C 0.9328(4) 0.5384(4) 0.3507(2) 0.0400(11) Uani 1 1 d . . .
H24A H 0.8890 0.5868 0.3698 0.048 Uiso 1 1 calc R . .
H24B H 1.0095 0.5679 0.3660 0.048 Uiso 1 1 calc R . .
C25 C 0.9144(4) 0.5216(4) 0.2792(3) 0.0429(12) Uani 1 1 d . . .
H25A H 0.9703 0.4865 0.2609 0.052 Uiso 1 1 calc R . .
H25B H 0.9235 0.5866 0.2680 0.052 Uiso 1 1 calc R . .
C26 C 0.7502(3) 0.2167(3) 0.3391(2) 0.0304(10) Uani 1 1 d . . .
O26 O 0.7453(3) 0.1533(3) 0.36534(16) 0.0387(7) Uani 1 1 d . . .
C41 C -0.0002(4) 0.2786(4) 0.4776(2) 0.0398(11) Uani 1 1 d . . .
C50 C 0.0704(6) 0.2314(5) 0.4355(3) 0.0657(17) Uani 1 1 d . . .
H50A H 0.1279 0.2819 0.4290 0.099 Uiso 1 1 calc R . .
H50B H 0.0287 0.1961 0.3937 0.099 Uiso 1 1 calc R . .
H50C H 0.1021 0.1845 0.4557 0.099 Uiso 1 1 calc R . .
C201 C 0.5134(5) 0.2731(5) 0.4583(3) 0.0557(15) Uani 1 1 d . . .
C202 C 0.4652(5) 0.3503(5) 0.4937(3) 0.0579(15) Uani 1 1 d . . .
H20C H 0.4481 0.3939 0.4659 0.087 Uiso 1 1 calc R . .
H20D H 0.5157 0.3886 0.5316 0.087 Uiso 1 1 calc R . .
H20E H 0.3991 0.3210 0.5077 0.087 Uiso 1 1 calc R . .
C301 C 0.8113(9) 0.7377(7) 0.2014(5) 0.097(3) Uani 1 1 d . . .
C302 C 0.7085(8) 0.7695(8) 0.2004(6) 0.109(3) Uani 1 1 d . . .
H30A H 0.7094 0.8217 0.2393 0.164 Uiso 1 1 calc R . .
H30B H 0.6516 0.7133 0.1994 0.164 Uiso 1 1 calc R . .
H30C H 0.6948 0.7949 0.1619 0.164 Uiso 1 1 calc R . .
C401 C 0.3968(11) 0.5384(11) 0.1833(6) 0.131(4) Uani 1 1 d . . .
C402 C 0.3081(12) 0.4500(12) 0.1627(7) 0.175(7) Uani 1 1 d . . .
H40A H 0.2389 0.4717 0.1568 0.263 Uiso 1 1 calc R . .
H40B H 0.3072 0.4120 0.1959 0.263 Uiso 1 1 calc R . .
H40C H 0.3200 0.4084 0.1218 0.263 Uiso 1 1 calc R . .
C701 C 0.010(3) 0.540(2) 0.1033(18) 0.36(2) Uani 1 1 d . . .
H70A H 0.0090 0.5803 0.1473 0.431 Uiso 1 1 calc R . .
H70B H -0.0448 0.5574 0.0738 0.431 Uiso 1 1 calc R . .
C702 C -0.019(2) 0.4360(17) 0.1029(15) 0.292(16) Uani 1 1 d . . .
H70C H -0.0948 0.4217 0.1101 0.438 Uiso 1 1 calc R . .
H70D H 0.0268 0.4207 0.1373 0.438 Uiso 1 1 calc R . .
H70E H -0.0103 0.3953 0.0610 0.438 Uiso 1 1 calc R . .
C703 C 0.178(4) 0.6680(11) 0.0801(12) 0.43(3) Uani 1 1 d . . .
H70F H 0.1284 0.7053 0.0619 0.516 Uiso 1 1 calc R . .
H70G H 0.2104 0.7068 0.1240 0.516 Uiso 1 1 calc R . .
C704 C 0.257(6) 0.655(5) 0.043(6) 0.94(12) Uani 1 1 d . . .
H70H H 0.2579 0.5839 0.0287 1.417 Uiso 1 1 calc R . .
H70I H 0.3262 0.6893 0.0672 1.417 Uiso 1 1 calc R . .
H70J H 0.2425 0.6811 0.0046 1.417 Uiso 1 1 calc R . .
C801 C 0.5299(14) 0.3803(10) 0.0238(7) 0.138(5) Uani 1 1 d . . .
H80A H 0.5502 0.3167 0.0036 0.166 Uiso 1 1 calc R . .
H80B H 0.5485 0.4285 -0.0026 0.166 Uiso 1 1 calc R . .
C802 C 0.5805(12) 0.4169(8) 0.0890(5) 0.132(5) Uani 1 1 d . . .
H80C H 0.5514 0.4746 0.1095 0.199 Uiso 1 1 calc R . .
H80D H 0.6583 0.4360 0.0895 0.199 Uiso 1 1 calc R . .
H80E H 0.5667 0.3652 0.1127 0.199 Uiso 1 1 calc R . .
C803 C 0.292(3) 0.3338(8) -0.0227(5) 0.37(2) Uani 1 1 d . . .
H80I H 0.3063 0.3820 -0.0495 0.440 Uiso 1 1 calc R . .
H80J H 0.3040 0.2710 -0.0497 0.440 Uiso 1 1 calc R . .
C804 C 0.193(5) 0.319(3) -0.030(4) 0.69(7) Uani 1 1 d . . .
H80F H 0.1657 0.2710 -0.0717 1.036 Uiso 1 1 calc R . .
H80G H 0.1679 0.3811 -0.0309 1.036 Uiso 1 1 calc R . .
H80H H 0.1660 0.2926 0.0049 1.036 Uiso 1 1 calc R . .
N100 N -0.0539(4) 0.3154(3) 0.5106(2) 0.0443(10) Uani 1 1 d . . .
N200 N 0.5494(5) 0.2084(6) 0.4298(3) 0.0821(19) Uani 1 1 d . . .
N300 N 0.8951(8) 0.7125(6) 0.2043(4) 0.113(3) Uani 1 1 d . . .
N400 N 0.4698(9) 0.6087(9) 0.1968(5) 0.152(4) Uani 1 1 d . . .
O700 O 0.1170(10) 0.5677(8) 0.0837(7) 0.190(4) Uani 1 1 d . . .
O800 O 0.4125(10) 0.3672(6) 0.0318(4) 0.154(4) Uani 1 1 d . . .
F1 F 0.6910(3) 0.8303(3) 0.46111(16) 0.0670(10) Uani 1 1 d . . .
F2 F 0.8502(3) 0.8941(3) 0.4404(3) 0.0931(15) Uani 1 1 d . . .
F3 F 0.8165(4) 0.7947(4) 0.3402(3) 0.1109(18) Uani 1 1 d . . .
F4 F 0.6538(3) 0.7306(3) 0.3618(2) 0.0774(12) Uani 1 1 d . . .
F5 F 0.8042(4) 0.7301(3) 0.4242(3) 0.0933(15) Uani 1 1 d . . .
F6 F 0.7017(4) 0.8961(3) 0.37581(18) 0.0805(12) Uani 1 1 d . . .
F7 F 0.1455(8) 0.4730(7) 0.3533(9) 0.095(6) Uani 0.65(3) 1 d P A 1
F7A F 0.150(2) 0.444(2) 0.3903(18) 0.119(11) Uani 0.35(3) 1 d P A 2
F8 F 0.2516(8) 0.4231(7) 0.4253(5) 0.063(3) Uani 0.65(3) 1 d P A 1
F8A F 0.310(4) 0.437(2) 0.4220(12) 0.130(16) Uani 0.35(3) 1 d P A 2
F9 F 0.3912(5) 0.4639(9) 0.3758(5) 0.081(4) Uani 0.65(3) 1 d P A 1
F9A F 0.3700(17) 0.5065(19) 0.3425(16) 0.125(13) Uani 0.35(3) 1 d P A 2
F10 F 0.2901(13) 0.5180(8) 0.3075(5) 0.105(5) Uani 0.65(3) 1 d P A 1
F10A F 0.210(4) 0.5089(17) 0.3086(9) 0.132(16) Uani 0.35(3) 1 d P A 2
F11 F 0.2443(3) 0.3631(3) 0.31888(18) 0.0734(11) Uani 1 1 d . A .
F12 F 0.2847(3) 0.5782(2) 0.41186(19) 0.0720(10) Uani 1 1 d . A .
P1 P 0.75301(11) 0.81380(10) 0.39975(7) 0.0455(3) Uani 1 1 d . . .
P2 P 0.26715(10) 0.46981(10) 0.36520(7) 0.0399(3) Uani 1 1 d . . .
Ru2 Ru -0.28590(2) 0.04692(2) -0.341852(16) 0.02551(11) Uani 1 1 d . . .
S4 S -0.40968(8) 0.07311(8) -0.42631(5) 0.0305(2) Uani 1 1 d . . .
S5 S -0.26559(9) 0.22020(8) -0.29440(5) 0.0316(2) Uani 1 1 d . . .
S6 S -0.15109(8) 0.08739(9) -0.40357(5) 0.0309(2) Uani 1 1 d . . .
C101 C -0.1919(3) 0.0382(3) -0.2596(2) 0.0285(9) Uani 1 1 d . . .
C102 C -0.2449(3) 0.0545(3) -0.2044(2) 0.0274(9) Uani 1 1 d . . .
C103 C -0.1911(3) 0.0693(3) -0.1415(2) 0.0311(10) Uani 1 1 d . . .
H10A H -0.2291 0.0834 -0.1054 0.037 Uiso 1 1 calc R . .
C104 C -0.0836(3) 0.0635(3) -0.1321(2) 0.0310(9) Uani 1 1 d . . .
C105 C -0.0272(3) 0.0814(4) -0.0661(2) 0.0331(10) Uani 1 1 d . . .
O105 O -0.0669(3) 0.1060(3) -0.01681(15) 0.0413(8) Uani 1 1 d . . .
N106 N 0.0803(3) 0.0697(3) -0.06144(18) 0.0346(9) Uani 1 1 d . . .
H106 H 0.1145 0.0795 -0.0222 0.041 Uiso 1 1 calc R . .
C107 C 0.1381(3) 0.0446(4) -0.1116(2) 0.0323(10) Uani 1 1 d . . .
O107 O 0.2335(2) 0.0407(3) -0.10139(15) 0.0390(8) Uani 1 1 d . . .
C108 C 0.0801(3) 0.0244(3) -0.1775(2) 0.0302(9) Uani 1 1 d . . .
C109 C 0.1317(4) -0.0067(4) -0.2297(2) 0.0356(10) Uani 1 1 d . . .
H10C H 0.2037 -0.0171 -0.2231 0.043 Uiso 1 1 calc R . .
C110 C 0.0790(4) -0.0231(4) -0.2920(2) 0.0357(10) Uani 1 1 d . . .
H11A H 0.1148 -0.0446 -0.3281 0.043 Uiso 1 1 calc R . .
C111 C -0.0251(4) -0.0081(3) -0.3014(2) 0.0325(10) Uani 1 1 d . . .
H11B H -0.0596 -0.0191 -0.3444 0.039 Uiso 1 1 calc R . .
C112 C -0.0827(3) 0.0231(3) -0.2496(2) 0.0299(9) Uani 1 1 d . . .
C113 C -0.0282(3) 0.0377(3) -0.1861(2) 0.0287(9) Uani 1 1 d . . .
C115 C -0.3612(3) 0.0507(3) -0.2163(2) 0.0278(9) Uani 1 1 d . . .
N114 N -0.4012(3) 0.0323(3) -0.28000(17) 0.0301(8) Uani 1 1 d . . .
C119 C -0.5087(3) 0.0180(4) -0.2969(2) 0.0339(10) Uani 1 1 d . . .
H11C H -0.5364 0.0028 -0.3415 0.041 Uiso 1 1 calc R . .
C118 C -0.5790(4) 0.0248(4) -0.2525(2) 0.0403(11) Uani 1 1 d . . .
H11D H -0.6541 0.0150 -0.2661 0.048 Uiso 1 1 calc R . .
C117 C -0.5400(4) 0.0460(4) -0.1872(2) 0.0352(10) Uani 1 1 d . . .
H11E H -0.5877 0.0520 -0.1556 0.042 Uiso 1 1 calc R . .
C116 C -0.4305(3) 0.0581(3) -0.1691(2) 0.0313(10) Uani 1 1 d . . .
H11F H -0.4022 0.0715 -0.1247 0.038 Uiso 1 1 calc R . .
C120 C -0.4132(4) 0.2057(3) -0.4040(2) 0.0346(10) Uani 1 1 d . . .
H12M H -0.3604 0.2410 -0.4261 0.042 Uiso 1 1 calc R . .
H12N H -0.4855 0.2163 -0.4193 0.042 Uiso 1 1 calc R . .
C121 C -0.3880(4) 0.2490(4) -0.3319(2) 0.0380(11) Uani 1 1 d . . .
H12O H -0.4494 0.2242 -0.3110 0.046 Uiso 1 1 calc R . .
H12P H -0.3810 0.3218 -0.3235 0.046 Uiso 1 1 calc R . .
C122 C -0.3323(3) 0.0640(4) -0.4936(2) 0.0316(10) Uani 1 1 d . . .
H12Q H -0.3330 -0.0067 -0.5129 0.038 Uiso 1 1 calc R . .
H12R H -0.3677 0.0915 -0.5270 0.038 Uiso 1 1 calc R . .
C123 C -0.2165(3) 0.1173(4) -0.4753(2) 0.0322(10) Uani 1 1 d . . .
H12S H -0.2145 0.1896 -0.4666 0.039 Uiso 1 1 calc R . .
H12T H -0.1760 0.0987 -0.5121 0.039 Uiso 1 1 calc R . .
C124 C -0.1600(4) 0.2782(4) -0.3343(2) 0.0388(11) Uani 1 1 d . . .
H12U H -0.1937 0.2973 -0.3722 0.047 Uiso 1 1 calc R . .
H12V H -0.1189 0.3390 -0.3039 0.047 Uiso 1 1 calc R . .
C125 C -0.0836(4) 0.2086(4) -0.3562(2) 0.0390(11) Uani 1 1 d . . .
H12W H -0.0397 0.2005 -0.3176 0.047 Uiso 1 1 calc R . .
H12X H -0.0340 0.2390 -0.3823 0.047 Uiso 1 1 calc R . .
C126 C -0.2922(4) -0.0884(4) -0.3755(2) 0.0391(11) Uani 1 1 d . . .
O126 O -0.2871(3) -0.1700(3) -0.39504(18) 0.0506(9) Uani 1 1 d . . .

loop_
_atom_site_aniso_label
_atom_site_aniso_U_11
_atom_site_aniso_U_22
_atom_site_aniso_U_33
_atom_site_aniso_U_23
_atom_site_aniso_U_13
_atom_site_aniso_U_12
C1 0.023(2) 0.029(2) 0.034(2) 0.0108(18) 0.0035(17) 0.0065(17)
S1 0.0255(5) 0.0344(6) 0.0391(6) 0.0021(5) 0.0089(5) 0.0043(4)
C2 0.018(2) 0.032(2) 0.027(2) 0.0062(17) 0.0033(16) 0.0017(16)
S2 0.0255(5) 0.0329(6) 0.0267(5) 0.0049(4) 0.0023(4) 0.0002(4)
Ru1 0.01967(18) 0.02959(19) 0.02517(18) 0.00464(14) 0.00346(13) 0.00242(13)
C3 0.027(2) 0.040(2) 0.028(2) 0.0078(19) 0.0056(18) 0.0079(19)
S3 0.0301(6) 0.0353(6) 0.0348(6) 0.0113(5) 0.0011(4) 0.0030(5)
C4 0.025(2) 0.036(2) 0.024(2) 0.0057(18) 0.0033(17) 0.0060(18)
C5 0.023(2) 0.041(3) 0.034(2) 0.008(2) 0.0025(18) 0.0054(19)
O5 0.0306(17) 0.062(2) 0.0260(16) 0.0040(15) 0.0050(13) 0.0086(15)
N6 0.0233(19) 0.054(2) 0.0270(19) 0.0045(17) 0.0012(15) 0.0062(17)
C7 0.021(2) 0.044(3) 0.034(2) 0.007(2) 0.0018(18) 0.0058(18)
O7 0.0206(16) 0.065(2) 0.0321(17) 0.0067(15) 0.0006(13) 0.0062(14)
C8 0.021(2) 0.036(2) 0.029(2) 0.0071(18) 0.0024(17) 0.0039(17)
C9 0.020(2) 0.041(2) 0.032(2) 0.0093(19) 0.0038(17) 0.0047(18)
C10 0.026(2) 0.039(2) 0.029(2) 0.0077(19) 0.0065(17) 0.0049(18)
C11 0.027(2) 0.031(2) 0.026(2) 0.0056(17) 0.0028(17) 0.0031(17)
C12 0.024(2) 0.027(2) 0.028(2) 0.0076(17) 0.0045(16) 0.0053(16)
C13 0.023(2) 0.030(2) 0.030(2) 0.0080(17) 0.0031(17) 0.0052(17)
C14 0.020(2) 0.035(2) 0.029(2) 0.0045(18) 0.0039(17) 0.0033(17)
N15 0.0226(18) 0.0349(19) 0.0264(18) 0.0067(15) 0.0029(14) 0.0037(15)
C16 0.022(2) 0.039(2) 0.034(2) 0.0018(19) 0.0005(18) 0.0029(18)
C17 0.019(2) 0.044(3) 0.040(3) 0.001(2) 0.0046(18) 0.0030(18)
C18 0.025(2) 0.047(3) 0.037(3) 0.002(2) 0.0088(19) 0.005(2)
C19 0.023(2) 0.042(3) 0.029(2) 0.0050(19) 0.0029(17) 0.0044(18)
C20 0.035(3) 0.049(3) 0.046(3) 0.005(2) 0.008(2) 0.008(2)
C21 0.042(3) 0.051(3) 0.028(2) 0.001(2) 0.006(2) 0.011(2)
C22 0.037(3) 0.044(3) 0.068(4) 0.018(3) 0.013(3) 0.014(2)
C23 0.046(3) 0.053(3) 0.044(3) 0.012(2) 0.007(2) 0.016(2)
C24 0.033(2) 0.040(3) 0.046(3) 0.016(2) 0.002(2) -0.001(2)
C25 0.037(3) 0.044(3) 0.047(3) 0.017(2) 0.005(2) -0.001(2)
C26 0.020(2) 0.041(3) 0.026(2) -0.0004(19) 0.0044(16) 0.0047(18)
O26 0.0385(19) 0.0405(19) 0.0407(18) 0.0158(16) 0.0094(15) 0.0071(15)
C41 0.042(3) 0.037(3) 0.036(3) 0.007(2) 0.001(2) -0.003(2)
C50 0.069(4) 0.065(4) 0.060(4) 0.005(3) 0.018(3) 0.013(3)
C201 0.049(3) 0.081(4) 0.052(3) 0.032(3) 0.014(3) 0.028(3)
C202 0.053(3) 0.055(3) 0.068(4) 0.020(3) 0.002(3) 0.013(3)
C301 0.110(7) 0.100(7) 0.106(7) 0.048(6) 0.028(6) 0.050(6)
C302 0.083(6) 0.113(7) 0.144(9) 0.068(7) 0.001(6) 0.011(5)
C401 0.119(9) 0.160(12) 0.094(8) 0.011(7) -0.008(7) 0.008(8)
C402 0.146(12) 0.196(15) 0.128(10) -0.021(10) 0.005(9) -0.041(11)
C701 0.42(4) 0.30(3) 0.56(5) 0.26(4) 0.40(4) 0.25(3)
C702 0.32(3) 0.20(2) 0.46(4) 0.19(3) 0.23(3) 0.09(2)
C703 0.99(9) 0.055(8) 0.22(2) -0.012(10) -0.02(4) 0.16(2)
C704 0.81(13) 0.44(7) 2.0(3) 0.61(13) 1.07(19) 0.22(8)
C801 0.182(14) 0.120(9) 0.129(11) 0.043(8) 0.055(10) 0.036(9)
C802 0.216(14) 0.078(6) 0.094(7) 0.025(5) -0.015(8) 0.013(7)
C803 0.89(7) 0.051(6) 0.065(6) 0.020(5) -0.183(18) -0.046(15)
C804 0.67(10) 0.17(3) 1.3(2) 0.25(6) 0.45(12) 0.02(4)
N100 0.042(2) 0.048(3) 0.041(2) 0.013(2) 0.004(2) 0.000(2)
N200 0.080(4) 0.125(6) 0.070(4) 0.048(4) 0.027(3) 0.057(4)
N300 0.140(8) 0.100(6) 0.121(7) 0.038(5) 0.053(6) 0.056(6)
N400 0.113(8) 0.165(10) 0.135(8) -0.033(7) 0.021(6) -0.005(7)
O700 0.196(11) 0.139(8) 0.240(12) 0.022(8) 0.058(9) 0.063(7)
O800 0.227(11) 0.097(5) 0.124(6) 0.027(5) -0.020(7) 0.019(6)
F1 0.101(3) 0.057(2) 0.0480(19) 0.0157(16) 0.0243(19) 0.0173(19)
F2 0.054(2) 0.051(2) 0.151(4) -0.001(2) -0.008(2) -0.0075(17)
F3 0.104(4) 0.115(4) 0.123(4) 0.012(3) 0.075(3) 0.034(3)
F4 0.0399(19) 0.082(3) 0.087(3) -0.024(2) -0.0078(18) 0.0112(17)
F5 0.080(3) 0.048(2) 0.137(4) 0.000(2) -0.034(3) 0.0272(19)
F6 0.123(4) 0.084(3) 0.054(2) 0.029(2) 0.014(2) 0.058(3)
F7 0.034(4) 0.077(6) 0.155(14) 0.002(6) -0.034(6) 0.016(4)
F7A 0.079(15) 0.115(16) 0.16(2) 0.013(15) 0.065(15) 0.006(12)
F8 0.086(6) 0.058(4) 0.042(4) 0.005(3) 0.024(4) 0.001(4)
F8A 0.23(4) 0.079(15) 0.086(14) 0.016(11) -0.03(2) 0.09(2)
F9 0.025(3) 0.121(8) 0.100(7) 0.027(5) 0.011(3) 0.024(3)
F9A 0.051(12) 0.162(19) 0.18(3) 0.058(19) 0.062(16) 0.010(12)
F10 0.147(13) 0.090(6) 0.076(6) 0.046(5) 0.005(7) -0.012(7)
F10A 0.26(4) 0.073(14) 0.050(10) -0.014(9) -0.047(18) 0.08(2)
F11 0.090(3) 0.056(2) 0.062(2) -0.0064(17) -0.012(2) 0.0202(19)
F12 0.091(3) 0.0432(19) 0.073(2) 0.0035(17) -0.003(2) 0.0082(18)
P1 0.0345(7) 0.0429(7) 0.0572(8) 0.0052(6) 0.0067(6) 0.0100(6)
P2 0.0317(6) 0.0392(7) 0.0465(7) 0.0082(6) 0.0042(5) 0.0028(5)
Ru2 0.01756(17) 0.03194(19) 0.02518(18) 0.00627(14) 0.00177(13) 0.00042(13)
S4 0.0196(5) 0.0402(6) 0.0295(5) 0.0082(4) 0.0002(4) 0.0006(4)
S5 0.0268(5) 0.0323(6) 0.0323(6) 0.0055(4) 0.0012(4) -0.0002(4)
S6 0.0193(5) 0.0437(6) 0.0297(5) 0.0105(5) 0.0042(4) 0.0026(4)
C101 0.024(2) 0.032(2) 0.028(2) 0.0059(17) 0.0041(17) 0.0037(17)
C102 0.020(2) 0.033(2) 0.029(2) 0.0068(17) 0.0029(16) 0.0043(17)
C103 0.023(2) 0.040(2) 0.029(2) 0.0058(18) 0.0071(17) 0.0019(18)
C104 0.022(2) 0.041(2) 0.027(2) 0.0047(18) 0.0026(17) 0.0022(18)
C105 0.025(2) 0.044(3) 0.029(2) 0.0069(19) 0.0047(18) 0.0035(19)
O105 0.0272(16) 0.066(2) 0.0271(17) 0.0026(15) 0.0043(13) 0.0088(15)
N106 0.0210(18) 0.054(2) 0.0260(18) 0.0070(17) -0.0001(14) 0.0060(17)
C107 0.025(2) 0.043(3) 0.029(2) 0.0080(19) 0.0002(17) 0.0069(19)
O107 0.0183(16) 0.063(2) 0.0320(17) 0.0063(15) -0.0003(12) 0.0066(14)
C108 0.021(2) 0.040(2) 0.028(2) 0.0077(18) 0.0025(17) 0.0033(18)
C109 0.022(2) 0.051(3) 0.034(2) 0.010(2) 0.0057(18) 0.009(2)
C110 0.025(2) 0.053(3) 0.032(2) 0.010(2) 0.0070(18) 0.012(2)
C111 0.029(2) 0.042(3) 0.027(2) 0.0079(19) 0.0039(18) 0.0072(19)
C112 0.024(2) 0.037(2) 0.028(2) 0.0080(18) 0.0029(17) 0.0037(18)
C113 0.020(2) 0.034(2) 0.031(2) 0.0072(18) 0.0029(17) 0.0015(17)
C115 0.021(2) 0.032(2) 0.030(2) 0.0074(18) 0.0062(17) 0.0007(17)
N114 0.0206(17) 0.037(2) 0.0307(19) 0.0086(16) 0.0020(14) -0.0003(15)
C119 0.020(2) 0.043(3) 0.034(2) 0.008(2) 0.0003(17) -0.0031(18)
C118 0.020(2) 0.060(3) 0.039(3) 0.013(2) 0.0042(19) -0.001(2)
C117 0.024(2) 0.048(3) 0.034(2) 0.009(2) 0.0099(18) 0.0047(19)
C116 0.022(2) 0.043(3) 0.029(2) 0.0098(19) 0.0055(17) 0.0054(18)
C120 0.025(2) 0.041(3) 0.039(3) 0.012(2) 0.0019(19) 0.0085(19)
C121 0.036(3) 0.039(3) 0.041(3) 0.008(2) 0.005(2) 0.014(2)
C122 0.022(2) 0.042(3) 0.029(2) 0.0097(19) -0.0001(17) 0.0012(18)
C123 0.025(2) 0.045(3) 0.026(2) 0.0118(19) 0.0026(17) 0.0018(19)
C124 0.031(2) 0.039(3) 0.040(3) 0.007(2) 0.003(2) -0.009(2)
C125 0.021(2) 0.057(3) 0.035(2) 0.014(2) 0.0004(18) -0.010(2)
C126 0.041(3) 0.050(3) 0.028(2) 0.012(2) 0.012(2) 0.004(2)
O126 0.063(3) 0.045(2) 0.042(2) 0.0055(17) 0.0096(17) 0.0102(18)

loop_
_atom_type_symbol
_atom_type_description
_atom_type_scat_dispersion_real
_atom_type_scat_dispersion_imag
_atom_type_scat_source
C C 0.0033 0.0016 'International Tables Vol C Tables 4.2.6.8 and 6.1.1.4'
H H 0.0000 0.0000 'International Tables Vol C Tables 4.2.6.8 and 6.1.1.4'
N N 0.0061 0.0033 'International Tables Vol C Tables 4.2.6.8 and 6.1.1.4'
O O 0.0106 0.0060 'International Tables Vol C Tables 4.2.6.8 and 6.1.1.4'
F F 0.0171 0.0103 'International Tables Vol C Tables 4.2.6.8 and 6.1.1.4'
P P 0.1023 0.0942 'International Tables Vol C Tables 4.2.6.8 and 6.1.1.4'
S S 0.1246 0.1234 'International Tables Vol C Tables 4.2.6.8 and 6.1.1.4'
Ru Ru -1.2594 0.8363 'International Tables Vol C Tables 4.2.6.8 and 6.1.1.4'

loop_
_geom_angle_atom_site_label_1
_geom_angle_atom_site_label_2
_geom_angle_atom_site_label_3
_geom_angle
C2 C1 C12 116.4(4)
C2 C1 Ru1 112.8(3)
C12 C1 Ru1 130.5(3)
C20 S1 C22 101.0(3)
C20 S1 Ru1 107.67(17)
C22 S1 Ru1 101.69(18)
C3 C2 C1 122.6(4)
C3 C2 C14 121.3(4)
C1 C2 C14 116.1(4)
C21 S2 C24 101.1(3)
C21 S2 Ru1 102.23(17)
C24 S2 Ru1 104.57(16)
C26 Ru1 C1 92.29(17)
C26 Ru1 N15 94.91(16)
C1 Ru1 N15 78.72(15)
C26 Ru1 S1 94.36(13)
C1 Ru1 S1 98.34(12)
N15 Ru1 S1 170.37(10)
C26 Ru1 S3 178.93(13)
C1 Ru1 S3 87.53(12)
N15 Ru1 S3 84.01(10)
S1 Ru1 S3 86.71(4)
C26 Ru1 S2 93.67(13)
C1 Ru1 S2 172.47(12)
N15 Ru1 S2 96.18(10)
S1 Ru1 S2 85.79(4)
S3 Ru1 S2 86.43(4)
C4 C3 C2 120.4(4)
C4 C3 H3 119.8
C2 C3 H3 119.8
C23 S3 C25 102.4(3)
C23 S3 Ru1 105.93(18)
C25 S3 Ru1 101.26(17)
C3 C4 C13 119.5(4)
C3 C4 C5 120.1(4)
C13 C4 C5 120.4(4)
O5 C5 N6 119.9(4)
O5 C5 C4 124.6(4)
N6 C5 C4 115.4(4)
C7 N6 C5 127.1(4)
C7 N6 H6 116.5
C5 N6 H6 116.5
O7 C7 N6 120.7(4)
O7 C7 C8 122.3(4)
N6 C7 C8 117.1(4)
C9 C8 C13 120.8(4)
C9 C8 C7 119.7(4)
C13 C8 C7 119.5(4)
C8 C9 C10 120.0(4)
C8 C9 H9 120.0
C10 C9 H9 120.0
C11 C10 C9 120.1(4)
C11 C10 H10 119.9
C9 C10 H10 119.9
C10 C11 C12 122.0(4)
C10 C11 H11 119.0
C12 C11 H11 119.0
C11 C12 C13 117.8(4)
C11 C12 C1 122.4(4)
C13 C12 C1 119.8(4)
C4 C13 C12 120.5(4)
C4 C13 C8 120.4(4)
C12 C13 C8 119.1(4)
N15 C14 C19 121.0(4)
N15 C14 C2 113.9(4)
C19 C14 C2 125.0(4)
C14 N15 C16 118.5(4)
C14 N15 Ru1 115.7(3)
C16 N15 Ru1 125.4(3)
C17 C16 N15 122.7(4)
C17 C16 H16 118.6
N15 C16 H16 118.6
C16 C17 C18 119.3(4)
C16 C17 H17 120.4
C18 C17 H17 120.4
C17 C18 C19 118.9(4)
C17 C18 H18 120.6
C19 C18 H18 120.6
C14 C19 C18 119.5(4)
C14 C19 H19 120.2
C18 C19 H19 120.2
C21 C20 S1 112.3(4)
C21 C20 H20A 109.1
S1 C20 H20A 109.1
C21 C20 H20B 109.1
S1 C20 H20B 109.1
H20A C20 H20B 107.9
C20 C21 S2 114.6(3)
C20 C21 H21A 108.6
S2 C21 H21A 108.6
C20 C21 H21B 108.6
S2 C21 H21B 108.6
H21A C21 H21B 107.6
C23 C22 S1 115.6(4)
C23 C22 H22A 108.4
S1 C22 H22A 108.4
C23 C22 H22B 108.4
S1 C22 H22B 108.4
H22A C22 H22B 107.4
C22 C23 S3 111.2(4)
C22 C23 H23A 109.4
S3 C23 H23A 109.4
C22 C23 H23B 109.4
S3 C23 H23B 109.4
H23A C23 H23B 108.0
C25 C24 S2 113.8(4)
C25 C24 H24A 108.8
S2 C24 H24A 108.8
C25 C24 H24B 108.8
S2 C24 H24B 108.8
H24A C24 H24B 107.7
C24 C25 S3 114.9(3)
C24 C25 H25A 108.5
S3 C25 H25A 108.5
C24 C25 H25B 108.5
S3 C25 H25B 108.5
H25A C25 H25B 107.5
O26 C26 Ru1 178.1(4)
N100 C41 C50 179.2(6)
C41 C50 H50A 109.5
C41 C50 H50B 109.5
H50A C50 H50B 109.5
C41 C50 H50C 109.5
H50A C50 H50C 109.5
H50B C50 H50C 109.5
N200 C201 C202 177.8(7)
C201 C202 H20C 109.5
C201 C202 H20D 109.5
H20C C202 H20D 109.5
C201 C202 H20E 109.5
H20C C202 H20E 109.5
H20D C202 H20E 109.5
N300 C301 C302 177.9(11)
C301 C302 H30A 109.5
C301 C302 H30B 109.5
H30A C302 H30B 109.5
C301 C302 H30C 109.5
H30A C302 H30C 109.5
H30B C302 H30C 109.5
N400 C401 C402 176.7(14)
C401 C402 H40A 109.5
C401 C402 H40B 109.5
H40A C402 H40B 109.5
C401 C402 H40C 109.5
H40A C402 H40C 109.5
H40B C402 H40C 109.5
C702 C701 O700 114.4(16)
C702 C701 H70A 108.6
O700 C701 H70A 108.6
C702 C701 H70B 108.6
O700 C701 H70B 108.6
H70A C701 H70B 107.6
C701 C702 H70C 109.5
C701 C702 H70D 109.5
H70C C702 H70D 109.5
C701 C702 H70E 109.5
H70C C702 H70E 109.5
H70D C702 H70E 109.5
C704 C703 O700 110(2)
C704 C703 H70F 109.8
O700 C703 H70F 109.8
C704 C703 H70G 109.8
O700 C703 H70G 109.8
H70F C703 H70G 108.2
C703 C704 H70H 109.5
C703 C704 H70I 109.5
H70H C704 H70I 109.5
C703 C704 H70J 109.5
H70H C704 H70J 109.5
H70I C704 H70J 109.5
C802 C801 O800 102.1(11)
C802 C801 H80A 111.4
O800 C801 H80A 111.4
C802 C801 H80B 111.4
O800 C801 H80B 111.4
H80A C801 H80B 109.2
C801 C802 H80C 109.5
C801 C802 H80D 109.5
H80C C802 H80D 109.5
C801 C802 H80E 109.5
H80C C802 H80E 109.5
H80D C802 H80E 109.5
C804 C803 O800 148(5)
C804 C803 H80I 99.8
O800 C803 H80I 99.8
C804 C803 H80J 99.8
O800 C803 H80J 99.8
H80I C803 H80J 104.1
C803 C804 H80F 109.5
C803 C804 H80G 109.5
H80F C804 H80G 109.5
C803 C804 H80H 109.5
H80F C804 H80H 109.5
H80G C804 H80H 109.5
C701 O700 C703 131(2)
C801 O800 C803 134.0(13)
F3 P1 F6 92.3(3)
F3 P1 F2 91.4(3)
F6 P1 F2 90.6(3)
F3 P1 F1 177.8(3)
F6 P1 F1 89.8(2)
F2 P1 F1 88.5(3)
F3 P1 F5 88.0(3)
F6 P1 F5 179.6(3)
F2 P1 F5 89.6(2)
F1 P1 F5 89.8(3)
F3 P1 F4 90.8(3)
F6 P1 F4 91.2(3)
F2 P1 F4 177.2(3)
F1 P1 F4 89.3(2)
F5 P1 F4 88.6(2)
F8A P2 F9A 100.0(19)
F8A P2 F7 119.7(19)
F9A P2 F7 139.5(14)
F8A P2 F10 148(2)
F9A P2 F10 48.4(13)
F7 P2 F10 91.5(7)
F8A P2 F11 94.0(9)
F9A P2 F11 96.9(9)
F7 P2 F11 89.0(4)
F10 P2 F11 91.2(5)
F9A P2 F8 128.1(15)
F7 P2 F8 91.8(8)
F10 P2 F8 176.4(6)
F11 P2 F8 90.1(4)
F8A P2 F9 60.8(19)
F7 P2 F9 178.4(6)
F10 P2 F9 88.2(7)
F11 P2 F9 89.5(4)
F8 P2 F9 88.5(5)
F8A P2 F10A 173.6(18)
F9A P2 F10A 85.4(17)
F7 P2 F10A 54.5(15)
F11 P2 F10A 88.8(7)
F8 P2 F10A 146.3(19)
F9 P2 F10A 125.1(17)
F8A P2 F12 87.1(9)
F9A P2 F12 85.2(9)
F7 P2 F12 88.5(4)
F10 P2 F12 89.0(5)
F11 P2 F12 177.4(2)
F8 P2 F12 89.8(4)
F9 P2 F12 93.1(4)
F10A P2 F12 89.9(6)
F8A P2 F7A 84.6(16)
F9A P2 F7A 172.4(13)
F10 P2 F7A 126.7(15)
F11 P2 F7A 88.9(8)
F8 P2 F7A 56.6(16)
F9 P2 F7A 145.1(15)
F10A P2 F7A 89.7(17)
F12 P2 F7A 89.0(8)
C126 Ru2 C101 89.41(19)
C126 Ru2 N114 96.63(17)
C101 Ru2 N114 78.87(15)
C126 Ru2 S6 91.48(14)
C101 Ru2 S6 99.78(12)
N114 Ru2 S6 171.76(11)
C126 Ru2 S5 175.85(16)
C101 Ru2 S5 86.91(12)
N114 Ru2 S5 84.56(11)
S6 Ru2 S5 87.26(4)
C126 Ru2 S4 97.17(16)
C101 Ru2 S4 171.10(12)
N114 Ru2 S4 94.37(10)
S6 Ru2 S4 86.08(4)
S5 Ru2 S4 86.69(4)
C122 S4 C120 102.2(2)
C122 S4 Ru2 102.48(15)
C120 S4 Ru2 104.81(15)
C121 S5 C124 103.0(2)
C121 S5 Ru2 101.44(16)
C124 S5 Ru2 104.48(17)
C125 S6 C123 102.0(2)
C125 S6 Ru2 101.97(15)
C123 S6 Ru2 107.25(14)
C102 C101 C112 116.4(4)
C102 C101 Ru2 112.5(3)
C112 C101 Ru2 131.1(3)
C103 C102 C101 122.4(4)
C103 C102 C115 121.5(4)
C101 C102 C115 116.0(4)
C104 C103 C102 120.4(4)
C104 C103 H10A 119.8
C102 C103 H10A 119.8
C103 C104 C113 119.8(4)
C103 C104 C105 120.1(4)
C113 C104 C105 120.1(4)
O105 C105 N106 119.1(4)
O105 C105 C104 125.0(4)
N106 C105 C104 115.9(4)
C107 N106 C105 126.8(4)
C107 N106 H106 116.6
C105 N106 H106 116.6
O107 C107 N106 120.8(4)
O107 C107 C108 122.3(4)
N106 C107 C108 116.9(4)
C109 C108 C113 120.9(4)
C109 C108 C107 119.6(4)
C113 C108 C107 119.5(4)
C108 C109 C110 120.1(4)
C108 C109 H10C 119.9
C110 C109 H10C 119.9
C111 C110 C109 119.9(4)
C111 C110 H11A 120.0
C109 C110 H11A 120.0
C110 C111 C112 122.5(4)
C110 C111 H11B 118.7
C112 C111 H11B 118.7
C111 C112 C113 116.8(4)
C111 C112 C101 122.4(4)
C113 C112 C101 120.7(4)
C108 C113 C104 120.7(4)
C108 C113 C112 119.7(4)
C104 C113 C112 119.6(4)
N114 C115 C116 120.4(4)
N114 C115 C102 114.0(4)
C116 C115 C102 125.5(4)
C119 N114 C115 119.0(4)
C119 N114 Ru2 125.5(3)
C115 N114 Ru2 115.0(3)
N114 C119 C118 122.5(4)
N114 C119 H11C 118.8
C118 C119 H11C 118.8
C119 C118 C117 119.5(4)
C119 C118 H11D 120.3
C117 C118 H11D 120.3
C116 C117 C118 118.8(4)
C116 C117 H11E 120.6
C118 C117 H11E 120.6
C117 C116 C115 119.8(4)
C117 C116 H11F 120.1
C115 C116 H11F 120.1
C121 C120 S4 112.6(3)
C121 C120 H12M 109.1
S4 C120 H12M 109.1
C121 C120 H12N 109.1
S4 C120 H12N 109.1
H12M C120 H12N 107.8
C120 C121 S5 114.4(3)
C120 C121 H12O 108.7
S5 C121 H12O 108.7
C120 C121 H12P 108.7
S5 C121 H12P 108.7
H12O C121 H12P 107.6
C123 C122 S4 113.9(3)
C123 C122 H12Q 108.8
S4 C122 H12Q 108.8
C123 C122 H12R 108.8
S4 C122 H12R 108.8
H12Q C122 H12R 107.7
C122 C123 S6 111.9(3)
C122 C123 H12S 109.2
S6 C123 H12S 109.2
C122 C123 H12T 109.2
S6 C123 H12T 109.2
H12S C123 H12T 107.9
C125 C124 S5 111.3(3)
C125 C124 H12U 109.4
S5 C124 H12U 109.4
C125 C124 H12V 109.4
S5 C124 H12V 109.4
H12U C124 H12V 108.0
C124 C125 S6 113.8(3)
C124 C125 H12W 108.8
S6 C125 H12W 108.8
C124 C125 H12X 108.8
S6 C125 H12X 108.8
H12W C125 H12X 107.7
O126 C126 Ru2 174.5(5)

loop_
_geom_bond_atom_site_label_1
_geom_bond_atom_site_label_2
_geom_bond_distance
C1 C2 1.414(6)
C1 C12 1.437(6)
C1 Ru1 2.075(4)
S1 C20 1.822(5)
S1 C22 1.840(6)
S1 Ru1 2.3419(11)
C2 C3 1.404(6)
C2 C14 1.472(6)
S2 C21 1.820(5)
S2 C24 1.826(5)
S2 Ru1 2.4169(11)
Ru1 C26 1.864(5)
Ru1 N15 2.095(4)
Ru1 S3 2.4077(12)
C3 C4 1.375(6)
C3 H3 0.9500
S3 C23 1.822(5)
S3 C25 1.829(5)
C4 C13 1.414(6)
C4 C5 1.478(6)
C5 O5 1.210(5)
C5 N6 1.391(6)
N6 C7 1.373(6)
N6 H6 0.8800
C7 O7 1.235(5)
C7 C8 1.462(6)
C8 C9 1.375(6)
C8 C13 1.427(6)
C9 C10 1.411(6)
C9 H9 0.9500
C10 C11 1.367(6)
C10 H10 0.9500
C11 C12 1.418(6)
C11 H11 0.9500
C12 C13 1.426(6)
C14 N15 1.357(5)
C14 C19 1.388(6)
N15 C16 1.367(6)
C16 C17 1.359(6)
C16 H16 0.9500
C17 C18 1.384(7)
C17 H17 0.9500
C18 C19 1.397(6)
C18 H18 0.9500
C19 H19 0.9500
C20 C21 1.502(7)
C20 H20A 0.9900
C20 H20B 0.9900
C21 H21A 0.9900
C21 H21B 0.9900
C22 C23 1.502(8)
C22 H22A 0.9900
C22 H22B 0.9900
C23 H23A 0.9900
C23 H23B 0.9900
C24 C25 1.485(7)
C24 H24A 0.9900
C24 H24B 0.9900
C25 H25A 0.9900
C25 H25B 0.9900
C26 O26 1.153(6)
C41 N100 1.130(7)
C41 C50 1.460(9)
C50 H50A 0.9800
C50 H50B 0.9800
C50 H50C 0.9800
C201 N200 1.162(9)
C201 C202 1.438(9)
C202 H20C 0.9800
C202 H20D 0.9800
C202 H20E 0.9800
C301 N300 1.174(12)
C301 C302 1.444(13)
C302 H30A 0.9800
C302 H30B 0.9800
C302 H30C 0.9800
C401 N400 1.209(15)
C401 C402 1.498(18)
C402 H40A 0.9800
C402 H40B 0.9800
C402 H40C 0.9800
C701 C702 1.46(3)
C701 O700 1.48(2)
C701 H70A 0.9900
C701 H70B 0.9900
C702 H70C 0.9800
C702 H70D 0.9800
C702 H70E 0.9800
C703 C704 1.34(5)
C703 O700 1.53(3)
C703 H70F 0.9900
C703 H70G 0.9900
C704 H70H 0.9800
C704 H70I 0.9800
C704 H70J 0.9800
C801 C802 1.427(16)
C801 O800 1.504(16)
C801 H80A 0.9900
C801 H80B 0.9900
C802 H80C 0.9800
C802 H80D 0.9800
C802 H80E 0.9800
C803 C804 1.23(7)
C803 O800 1.77(3)
C803 H80I 0.9900
C803 H80J 0.9900
C804 H80F 0.9800
C804 H80G 0.9800
C804 H80H 0.9800
F1 P1 1.587(4)
F2 P1 1.577(4)
F3 P1 1.569(4)
F4 P1 1.596(4)
F5 P1 1.593(4)
F6 P1 1.571(4)
F7 P2 1.550(8)
F7A P2 1.643(17)
F8 P2 1.584(10)
F8A P2 1.48(2)
F9 P2 1.588(6)
F9A P2 1.493(13)
F10 P2 1.565(10)
F10A P2 1.596(18)
F11 P2 1.576(4)
F12 P2 1.600(4)
Ru2 C126 1.872(6)
Ru2 C101 2.070(4)
Ru2 N114 2.081(4)
Ru2 S6 2.3359(11)
Ru2 S5 2.3940(12)
Ru2 S4 2.4113(11)
S4 C122 1.812(4)
S4 C120 1.835(5)
S5 C121 1.825(5)
S5 C124 1.838(5)
S6 C125 1.816(5)
S6 C123 1.839(4)
C101 C102 1.408(6)
C101 C112 1.438(6)
C102 C103 1.407(6)
C102 C115 1.465(6)
C103 C104 1.378(6)
C103 H10A 0.9500
C104 C113 1.420(6)
C104 C105 1.472(6)
C105 O105 1.217(5)
C105 N106 1.396(6)
N106 C107 1.372(6)
N106 H106 0.8800
C107 O107 1.223(5)
C107 C108 1.474(6)
C108 C109 1.372(6)
C108 C113 1.417(6)
C109 C110 1.390(7)
C109 H10C 0.9500
C110 C111 1.373(6)
C110 H11A 0.9500
C111 C112 1.414(6)
C111 H11B 0.9500
C112 C113 1.423(6)
C115 N114 1.362(6)
C115 C116 1.398(6)
N114 C119 1.350(6)
C119 C118 1.364(7)
C119 H11C 0.9500
C118 C117 1.387(7)
C118 H11D 0.9500
C117 C116 1.381(6)
C117 H11E 0.9500
C116 H11F 0.9500
C120 C121 1.513(7)
C120 H12M 0.9900
C120 H12N 0.9900
C121 H12O 0.9900
C121 H12P 0.9900
C122 C123 1.515(6)
C122 H12Q 0.9900
C122 H12R 0.9900
C123 H12S 0.9900
C123 H12T 0.9900
C124 C125 1.518(8)
C124 H12U 0.9900
C124 H12V 0.9900
C125 H12W 0.9900
C125 H12X 0.9900
C126 O126 1.149(6)

loop_
_geom_hbond_atom_site_label_D
_geom_hbond_atom_site_label_H
_geom_hbond_atom_site_label_A
_geom_hbond_distance_DH
_geom_hbond_distance_HA
_geom_hbond_distance_DA
_geom_hbond_angle_DHA
N6 H6 O107 0.88 1.99 2.867(5) 170.8
N106 H106 O7 0.88 1.96 2.825(5) 168.8

loop_
_geom_torsion_atom_site_label_1
_geom_torsion_atom_site_label_2
_geom_torsion_atom_site_label_3
_geom_torsion_atom_site_label_4
_geom_torsion
C12 C1 C2 C3 7.5(6)
Ru1 C1 C2 C3 -166.7(3)
C12 C1 C2 C14 -172.6(4)
Ru1 C1 C2 C14 13.1(5)
C2 C1 Ru1 C26 -108.6(3)
C12 C1 Ru1 C26 78.1(4)
C2 C1 Ru1 N15 -14.1(3)
C12 C1 Ru1 N15 172.7(4)
C2 C1 Ru1 S1 156.6(3)
C12 C1 Ru1 S1 -16.6(4)
C2 C1 Ru1 S3 70.3(3)
C12 C1 Ru1 S3 -102.9(4)
C20 S1 Ru1 C26 94.9(2)
C22 S1 Ru1 C26 -159.4(2)
C20 S1 Ru1 C1 -172.1(2)
C22 S1 Ru1 C1 -66.4(2)
C20 S1 Ru1 S3 -85.1(2)
C22 S1 Ru1 S3 20.57(19)
C20 S1 Ru1 S2 1.5(2)
C22 S1 Ru1 S2 107.22(19)
C21 S2 Ru1 C26 -75.7(2)
C24 S2 Ru1 C26 179.2(2)
C21 S2 Ru1 N15 -171.1(2)
C24 S2 Ru1 N15 83.8(2)
C21 S2 Ru1 S1 18.37(19)
C24 S2 Ru1 S1 -86.73(18)
C21 S2 Ru1 S3 105.33(19)
C24 S2 Ru1 S3 0.23(18)
C1 C2 C3 C4 -0.2(7)
C14 C2 C3 C4 180.0(4)
C1 Ru1 S3 C23 97.8(2)
N15 Ru1 S3 C23 176.7(2)
S1 Ru1 S3 C23 -0.69(19)
S2 Ru1 S3 C23 -86.68(19)
C1 Ru1 S3 C25 -155.7(2)
N15 Ru1 S3 C25 -76.8(2)
S1 Ru1 S3 C25 105.81(19)
S2 Ru1 S3 C25 19.82(19)
C2 C3 C4 C13 -4.2(7)
C2 C3 C4 C5 176.7(4)
C3 C4 C5 O5 -2.5(7)
C13 C4 C5 O5 178.4(5)
C3 C4 C5 N6 179.4(4)
C13 C4 C5 N6 0.3(6)
O5 C5 N6 C7 -177.6(5)
C4 C5 N6 C7 0.6(7)
C5 N6 C7 O7 177.0(5)
C5 N6 C7 C8 -2.8(7)
O7 C7 C8 C9 5.6(7)
N6 C7 C8 C9 -174.6(4)
O7 C7 C8 C13 -175.7(4)
N6 C7 C8 C13 4.1(7)
C13 C8 C9 C10 -0.9(7)
C7 C8 C9 C10 177.7(4)
C8 C9 C10 C11 3.1(7)
C9 C10 C11 C12 -0.6(7)
C10 C11 C12 C13 -3.9(6)
C10 C11 C12 C1 176.4(4)
C2 C1 C12 C11 169.0(4)
Ru1 C1 C12 C11 -17.9(6)
C2 C1 C12 C13 -10.6(6)
Ru1 C1 C12 C13 162.5(3)
C3 C4 C13 C12 0.9(7)
C5 C4 C13 C12 -180.0(4)
C3 C4 C13 C8 -178.0(4)
C5 C4 C13 C8 1.2(7)
C11 C12 C13 C4 -172.9(4)
C1 C12 C13 C4 6.7(6)
C11 C12 C13 C8 5.9(6)
C1 C12 C13 C8 -174.4(4)
C9 C8 C13 C4 175.3(4)
C7 C8 C13 C4 -3.4(6)
C9 C8 C13 C12 -3.6(6)
C7 C8 C13 C12 177.7(4)
C3 C2 C14 N15 178.1(4)
C1 C2 C14 N15 -1.7(6)
C3 C2 C14 C19 -4.0(7)
C1 C2 C14 C19 176.1(4)
C19 C14 N15 C16 -1.6(6)
C2 C14 N15 C16 176.3(4)
C19 C14 N15 Ru1 171.4(3)
C2 C14 N15 Ru1 -10.7(5)
C26 Ru1 N15 C14 105.2(3)
C1 Ru1 N15 C14 13.9(3)
S3 Ru1 N15 C14 -74.8(3)
S2 Ru1 N15 C14 -160.5(3)
C26 Ru1 N15 C16 -82.3(4)
C1 Ru1 N15 C16 -173.7(4)
S3 Ru1 N15 C16 97.7(4)
S2 Ru1 N15 C16 11.9(4)
C14 N15 C16 C17 1.1(7)
Ru1 N15 C16 C17 -171.1(4)
N15 C16 C17 C18 0.2(8)
C16 C17 C18 C19 -0.9(7)
N15 C14 C19 C18 0.8(7)
C2 C14 C19 C18 -176.8(4)
C17 C18 C19 C14 0.5(7)
C22 S1 C20 C21 -133.2(4)
Ru1 S1 C20 C21 -27.1(4)
S1 C20 C21 S2 47.2(5)
C24 S2 C21 C20 65.7(4)
Ru1 S2 C21 C20 -42.0(4)
C20 S1 C22 C23 65.4(5)
Ru1 S1 C22 C23 -45.4(4)
S1 C22 C23 S3 48.4(5)
C25 S3 C23 C22 -131.1(4)
Ru1 S3 C23 C22 -25.4(4)
C21 S2 C24 C25 -133.0(4)
Ru1 S2 C24 C25 -27.1(4)
S2 C24 C25 S3 49.7(5)
C23 S3 C25 C24 64.9(5)
Ru1 S3 C25 C24 -44.4(4)
C702 C701 O700 C703 -178(2)
C704 C703 O700 C701 -162(6)
C802 C801 O800 C803 174.7(9)
C804 C803 O800 C801 -179(4)
C126 Ru2 S4 C122 -71.9(2)
N114 Ru2 S4 C122 -169.17(19)
S6 Ru2 S4 C122 19.09(16)
S5 Ru2 S4 C122 106.56(16)
C126 Ru2 S4 C120 -178.4(2)
N114 Ru2 S4 C120 84.39(19)
S6 Ru2 S4 C120 -87.36(16)
S5 Ru2 S4 C120 0.11(16)
C101 Ru2 S5 C121 -153.0(2)
N114 Ru2 S5 C121 -73.92(19)
S6 Ru2 S5 C121 107.02(17)
S4 Ru2 S5 C121 20.79(17)
C101 Ru2 S5 C124 100.2(2)
N114 Ru2 S5 C124 179.3(2)
S6 Ru2 S5 C124 0.22(17)
S4 Ru2 S5 C124 -86.01(17)
C126 Ru2 S6 C125 -154.6(2)
C101 Ru2 S6 C125 -64.9(2)
S5 Ru2 S6 C125 21.47(18)
S4 Ru2 S6 C125 108.33(18)
C126 Ru2 S6 C123 98.7(2)
C101 Ru2 S6 C123 -171.7(2)
S5 Ru2 S6 C123 -85.27(17)
S4 Ru2 S6 C123 1.59(17)
C126 Ru2 C101 C102 -112.9(3)
N114 Ru2 C101 C102 -16.1(3)
S6 Ru2 C101 C102 155.7(3)
S5 Ru2 C101 C102 69.0(3)
N114 Ru2 C101 C112 167.0(4)
S6 Ru2 C101 C112 -21.3(4)
S5 Ru2 C101 C112 -107.9(4)
C112 C101 C102 C103 8.8(6)
Ru2 C101 C102 C103 -168.7(3)
C112 C101 C102 C115 -168.5(4)
Ru2 C101 C102 C115 14.0(5)
C101 C102 C103 C104 -3.2(7)
C115 C102 C103 C104 174.0(4)
C102 C103 C104 C113 -3.1(7)
C102 C103 C104 C105 178.5(4)
C103 C104 C105 O105 -3.4(7)
C113 C104 C105 O105 178.2(5)
C103 C104 C105 N106 177.4(4)
C113 C104 C105 N106 -1.0(6)
O105 C105 N106 C107 -178.5(5)
C104 C105 N106 C107 0.8(7)
C105 N106 C107 O107 176.9(5)
C105 N106 C107 C108 -2.3(7)
O107 C107 C108 C109 4.6(7)
N106 C107 C108 C109 -176.2(4)
O107 C107 C108 C113 -175.1(4)
N106 C107 C108 C113 4.1(6)
C113 C108 C109 C110 1.7(7)
C107 C108 C109 C110 -178.0(4)
C108 C109 C110 C111 0.0(7)
C109 C110 C111 C112 -0.6(7)
C110 C111 C112 C113 -0.6(7)
C110 C111 C112 C101 -179.7(4)
C102 C101 C112 C111 170.6(4)
Ru2 C101 C112 C111 -12.5(7)
C102 C101 C112 C113 -8.4(6)
Ru2 C101 C112 C113 168.4(3)
C109 C108 C113 C104 175.8(4)
C107 C108 C113 C104 -4.5(7)
C109 C108 C113 C112 -2.9(7)
C107 C108 C113 C112 176.8(4)
C103 C104 C113 C108 -175.4(4)
C105 C104 C113 C108 3.0(7)
C103 C104 C113 C112 3.2(7)
C105 C104 C113 C112 -178.3(4)
C111 C112 C113 C108 2.3(6)
C101 C112 C113 C108 -178.6(4)
C111 C112 C113 C104 -176.4(4)
C101 C112 C113 C104 2.7(6)
C103 C102 C115 N114 -177.7(4)
C101 C102 C115 N114 -0.4(6)
C103 C102 C115 C116 -1.8(7)
C101 C102 C115 C116 175.5(4)
C116 C115 N114 C119 -2.2(6)
C102 C115 N114 C119 173.9(4)
C116 C115 N114 Ru2 170.2(3)
C102 C115 N114 Ru2 -13.7(5)
C126 Ru2 N114 C119 -83.5(4)
C101 Ru2 N114 C119 -171.6(4)
S5 Ru2 N114 C119 100.5(4)
S4 Ru2 N114 C119 14.3(4)
C126 Ru2 N114 C115 104.7(3)
C101 Ru2 N114 C115 16.6(3)
S5 Ru2 N114 C115 -71.3(3)
S4 Ru2 N114 C115 -157.6(3)
C115 N114 C119 C118 2.3(7)
Ru2 N114 C119 C118 -169.2(4)
N114 C119 C118 C117 -0.7(8)
C119 C118 C117 C116 -1.0(8)
C118 C117 C116 C115 1.1(7)
N114 C115 C116 C117 0.5(7)
C102 C115 C116 C117 -175.1(4)
C122 S4 C120 C121 -133.9(3)
Ru2 S4 C120 C121 -27.3(3)
S4 C120 C121 S5 50.5(4)
C124 S5 C121 C120 62.2(4)
Ru2 S5 C121 C120 -45.8(4)
C120 S4 C122 C123 65.3(4)
Ru2 S4 C122 C123 -43.1(4)
S4 C122 C123 S6 48.2(4)
C125 S6 C123 C122 -134.4(3)
Ru2 S6 C123 C122 -27.7(4)
C121 S5 C124 C125 -133.5(3)
Ru2 S5 C124 C125 -27.8(4)
S5 C124 C125 S6 51.2(4)
C123 S6 C125 C124 63.7(4)
Ru2 S6 C125 C124 -47.1(4)
